data_7710499
loop_
_publ_author_name
'Razquin-Bobillo, Laura'
'Pajuelo-Corral, Oier'
'Artetxe, Be\~nat'
'Zabala-Lekuona, Andoni'
'Choquesillo-Lazarte, Duane'
'Rodr\'iguez-Di\'eguez, Antonio'
'San Sebastian, Eider'
'Cepeda, Javier'

_publ_section_title
;
 Combined experimental and theoretical investigation on the magnetic
 properties derived from the coordination of 6-methyl-2-oxonicotinate to
 3d-metal ions
;
_journal_name_full 'Dalton Transactions'
_journal_paper_doi 10.1039/D2DT00838F
_journal_year 2022
_chemical_formula_moiety 'C14 H12 Cu N2 O6, 6(H2 O)'
_chemical_formula_sum 'C14 H24 Cu N2 O12'
_chemical_formula_weight 475.89
_chemical_name_systematic
'catena[bis(mu-2-hydroxy-6-methyl-1H-pyridine-3-carboxylato-k2O,O':kO'')copper(II)] hexahydrate}'
_space_group_crystal_system monoclinic
_space_group_IT_number 14
_space_group_name_Hall '-P 2ybc'
_space_group_name_H-M_alt 'P 1 21/c 1'
_atom_sites_solution_hydrogens mixed
_audit_creation_date 2022-04-13
_audit_creation_method
;
Olex2 1.5
(compiled 2021.12.09 svn.r5202d8cf for OlexSys, GUI svn.r6439)
;
_audit_update_record
;
2022-05-02 deposited with the CCDC.	2022-05-17 downloaded from the CCDC.
;
_cell_angle_alpha 90
_cell_angle_beta 98.595(3)
_cell_angle_gamma 90
_cell_formula_units_Z 2
_cell_length_a 5.1194(4)
_cell_length_b 21.9576(16)
_cell_length_c 8.6216(6)
_cell_measurement_reflns_used 9986
_cell_measurement_temperature 100(2)
_cell_measurement_theta_max 29.472
_cell_measurement_theta_min 2.561
_cell_volume 958.27(12)
_computing_cell_refinement 'SAINT V8.40B (Bruker, 2016)'
_computing_data_collection 'Bruker Apex3, 2019'
_computing_data_reduction 'SAINT V8.40B (Bruker, 2016)'
_computing_molecular_graphics 'Olex2 1.5 (Dolomanov et al., 2009)'
_computing_publication_material 'Olex2 1.5 (Dolomanov et al., 2009)'
_computing_structure_refinement 'XL  (Sheldrick, 2008)'
_computing_structure_solution 'XT (Sheldrick, 2015)'
_diffrn_ambient_temperature 100(2)
_diffrn_measured_fraction_theta_full 0.994
_diffrn_measured_fraction_theta_max 0.994
_diffrn_measurement_device_type 'Bruker D8 Venture'
_diffrn_measurement_method '\f and \w scans'
_diffrn_radiation_monochromator multilayer
_diffrn_radiation_type MoK\a
_diffrn_radiation_wavelength 0.71073
_diffrn_reflns_av_R_equivalents 0.0827
_diffrn_reflns_av_unetI/netI 0.0392
_diffrn_reflns_Laue_measured_fraction_full 0.994
_diffrn_reflns_Laue_measured_fraction_max 0.994
_diffrn_reflns_limit_h_max 6
_diffrn_reflns_limit_h_min -6
_diffrn_reflns_limit_k_max 26
_diffrn_reflns_limit_k_min -26
_diffrn_reflns_limit_l_max 10
_diffrn_reflns_limit_l_min -10
_diffrn_reflns_number 15093
_diffrn_reflns_point_group_measured_fraction_full 0.994
_diffrn_reflns_point_group_measured_fraction_max 0.994
_diffrn_reflns_theta_full 25.024
_diffrn_reflns_theta_max 25.024
_diffrn_reflns_theta_min 2.563
_diffrn_source 'high brilliance microfocus sealed tube'
_diffrn_source_current 1.0
_diffrn_source_power 0.05
_diffrn_source_voltage 50.0
_diffrn_standards_number 0
_exptl_absorpt_coefficient_mu 1.207
_exptl_absorpt_correction_T_max 0.0982
_exptl_absorpt_correction_T_min 0.0617
_exptl_absorpt_correction_type multi-scan
_exptl_absorpt_process_details
;
SADABS-2016/2 (Bruker,2016/2) was used for absorption correction.
wR2(int) was 0.1285 before and 0.0789 after correction.
The Ratio of minimum to maximum transmission is 0.6283.
The \l/2 correction factor is Not present.
;
_exptl_crystal_colour blue
_exptl_crystal_colour_primary blue
_exptl_crystal_density_diffrn 1.649
_exptl_crystal_description needle
_exptl_crystal_F_000 494
_exptl_crystal_preparation 'Magnetic properties'
_exptl_crystal_size_max 0.12
_exptl_crystal_size_mid 0.05
_exptl_crystal_size_min 0.04
_refine_diff_density_max 0.700
_refine_diff_density_min -0.513
_refine_diff_density_rms 0.099
_refine_ls_extinction_method none
_refine_ls_goodness_of_fit_ref 1.169
_refine_ls_hydrogen_treatment constr
_refine_ls_matrix_type full
_refine_ls_number_parameters 134
_refine_ls_number_reflns 1683
_refine_ls_number_restraints 0
_refine_ls_restrained_S_all 1.169
_refine_ls_R_factor_all 0.0613
_refine_ls_R_factor_gt 0.0453
_refine_ls_shift/su_max 0.000
_refine_ls_shift/su_mean 0.000
_refine_ls_structure_factor_coef Fsqd
_refine_ls_weighting_details 'w=1/[\s^2^(Fo^2^)+(0.0357P)^2^+2.5559P] where P=(Fo^2^+2Fc^2^)/3'
_refine_ls_weighting_scheme calc
_refine_ls_wR_factor_gt 0.1017
_refine_ls_wR_factor_ref 0.1085
_reflns_Friedel_coverage 0.000
_reflns_number_gt 1389
_reflns_number_total 1683
_reflns_threshold_expression 'I > 2\s(I)'
_cod_data_source_file d2dt00838f2.cif
_cod_data_source_block Compound5Cu
_cod_original_sg_symbol_H-M P2(1)/c
_cod_database_code 7710499
_shelx_shelxl_version_number 2019/1
_shelx_space_group_comment
;
The symmetry employed for this shelxl refinement is uniquely defined
by the following loop, which should always be used as a source of
symmetry information in preference to the above space-group names.
They are only intended as comments.
;
_shelx_estimated_absorpt_t_max 0.953
_shelx_estimated_absorpt_t_min 0.869
_olex2_refinement_description
;
1. Fixed Uiso
 At 1.2 times of:
  All C(H) groups, All N(H) groups
 At 1.5 times of:
  All C(H,H,H) groups, All O(H,H) groups
2.a Riding coordinates:
 O1W(H1WA,H1WB), O2W(H2WA,H2WB), O3W(H3WA,H3WB)
2.b Aromatic/amide H refined with riding coordinates:
 C4A(H4A), C5A(H5A), N1A(H1A)
2.c Idealised Me refined as rotating group:
 C61A(H61A,H61B,H61C)
;
_olex2_submission_special_instructions 'No special instructions were received'

loop_
_space_group_symop_operation_xyz
'x, y, z'
'-x, y+1/2, -z+1/2'
'-x, -y, -z'
'x, -y-1/2, z-1/2'

loop_
_atom_site_label
_atom_site_type_symbol
_atom_site_fract_x
_atom_site_fract_y
_atom_site_fract_z
_atom_site_U_iso_or_equiv
_atom_site_adp_type
_atom_site_occupancy
_atom_site_site_symmetry_order
_atom_site_calc_flag
_atom_site_refinement_flags_posn
_atom_site_refinement_flags_adp
_atom_site_refinement_flags_occupancy
_atom_site_disorder_assembly
_atom_site_disorder_group
C2A C 0.7071(7) 0.43301(17) 0.7484(4) 0.0137(8) Uani 1 1 d . . . . .
C3A C 0.4950(7) 0.47522(17) 0.7262(4) 0.0134(8) Uani 1 1 d . . . . .
C4A C 0.2885(8) 0.46442(18) 0.6076(4) 0.0161(8) Uani 1 1 d . . . . .
H4A H 0.142799 0.491703 0.595021 0.019 Uiso 1 1 calc R U . . .
C5A C 0.2842(8) 0.41516(17) 0.5054(4) 0.0162(8) Uani 1 1 d . . . . .
H5A H 0.141513 0.409617 0.422557 0.019 Uiso 1 1 calc R U . . .
C6A C 0.4905(8) 0.37501(17) 0.5274(4) 0.0149(8) Uani 1 1 d . . . . .
C31A C 0.4818(7) 0.53046(17) 0.8252(4) 0.0118(8) Uani 1 1 d . . . . .
C61A C 0.5093(8) 0.31895(18) 0.4301(5) 0.0208(9) Uani 1 1 d . . . . .
H61A H 0.692556 0.313186 0.412854 0.031 Uiso 1 1 calc R U . . .
H61B H 0.395477 0.323616 0.328816 0.031 Uiso 1 1 calc R U . . .
H61C H 0.451963 0.283439 0.485104 0.031 Uiso 1 1 calc R U . . .
Cu1 Cu 1.000000 0.500000 1.000000 0.0127(2) Uani 1 2 d S . P . .
N1A N 0.6896(6) 0.38484(14) 0.6465(4) 0.0141(7) Uani 1 1 d . . . . .
H1A H 0.818901 0.358047 0.659575 0.017 Uiso 1 1 calc R U . . .
O21A O 0.9120(5) 0.43472(12) 0.8526(3) 0.0149(6) Uani 1 1 d . . . . .
O31A O 0.6839(5) 0.54567(11) 0.9253(3) 0.0140(6) Uani 1 1 d . . . . .
O32A O 0.2746(5) 0.56048(12) 0.8078(3) 0.0176(6) Uani 1 1 d . . . . .
O1W O 0.0623(6) 0.29466(13) 0.6905(3) 0.0224(7) Uani 1 1 d . . . . .
H1WA H 0.018044 0.256481 0.693786 0.034 Uiso 1 1 d R U . . .
H1WB H 0.207034 0.300971 0.755406 0.034 Uiso 1 1 d R U . . .
O2W O 0.3606(6) 0.33689(12) 0.9582(3) 0.0226(7) Uani 1 1 d . . . . .
H2WA H 0.347274 0.374943 0.983699 0.034 Uiso 1 1 d R U . . .
H2WB H 0.525754 0.327903 0.989089 0.034 Uiso 1 1 d R U . . .
O3W O 0.8938(6) 0.32483(12) 1.1128(3) 0.0221(7) Uani 1 1 d . . . . .
H3WA H 0.865192 0.362795 1.133675 0.033 Uiso 1 1 d R U . . .
H3WB H 1.035572 0.325565 1.068385 0.033 Uiso 1 1 d R U . . .

loop_
_atom_site_aniso_label
_atom_site_aniso_U_11
_atom_site_aniso_U_22
_atom_site_aniso_U_33
_atom_site_aniso_U_23
_atom_site_aniso_U_13
_atom_site_aniso_U_12
C2A 0.014(2) 0.017(2) 0.0108(18) -0.0007(15) 0.0046(15) -0.0013(15)
C3A 0.015(2) 0.0171(19) 0.0086(19) 0.0007(15) 0.0024(15) 0.0000(15)
C4A 0.015(2) 0.019(2) 0.0131(19) 0.0011(16) -0.0007(15) 0.0020(16)
C5A 0.015(2) 0.020(2) 0.0122(19) 0.0003(16) -0.0026(15) -0.0028(16)
C6A 0.017(2) 0.017(2) 0.010(2) -0.0007(14) 0.0013(16) -0.0048(16)
C31A 0.0098(19) 0.0166(19) 0.0084(18) 0.0023(15) -0.0007(14) 0.0003(15)
C61A 0.022(2) 0.022(2) 0.016(2) -0.0047(17) -0.0009(16) 0.0008(17)
Cu1 0.0105(3) 0.0150(3) 0.0112(3) -0.0021(3) -0.0028(2) 0.0014(3)
N1A 0.0134(17) 0.0132(17) 0.0147(16) -0.0019(13) -0.0014(13) 0.0016(13)
O21A 0.0112(14) 0.0183(14) 0.0135(13) -0.0027(11) -0.0038(11) 0.0026(10)
O31A 0.0119(14) 0.0160(14) 0.0131(13) -0.0019(11) -0.0015(11) 0.0014(10)
O32A 0.0113(14) 0.0221(15) 0.0175(14) -0.0023(11) -0.0042(11) 0.0052(11)
O1W 0.0231(16) 0.0183(15) 0.0237(15) -0.0025(12) -0.0032(12) 0.0018(12)
O2W 0.0211(16) 0.0168(15) 0.0281(16) -0.0051(12) -0.0021(13) 0.0022(12)
O3W 0.0230(16) 0.0194(15) 0.0248(16) 0.0004(12) 0.0064(12) 0.0029(12)

loop_
_atom_type_symbol
_atom_type_description
_atom_type_scat_dispersion_real
_atom_type_scat_dispersion_imag
_atom_type_scat_source
C C 0.0033 0.0016 'International Tables Vol C Tables 4.2.6.8 and 6.1.1.4'
H H 0.0000 0.0000 'International Tables Vol C Tables 4.2.6.8 and 6.1.1.4'
Cu Cu 0.3201 1.2651 'International Tables Vol C Tables 4.2.6.8 and 6.1.1.4'
N N 0.0061 0.0033 'International Tables Vol C Tables 4.2.6.8 and 6.1.1.4'
O O 0.0106 0.0060 'International Tables Vol C Tables 4.2.6.8 and 6.1.1.4'

loop_
_geom_angle_atom_site_label_1
_geom_angle_atom_site_label_2
_geom_angle_atom_site_label_3
_geom_angle
_geom_angle_site_symmetry_1
_geom_angle_site_symmetry_3
_geom_angle_publ_flag
N1A C2A C3A 116.3(3) . . ?
O21A C2A C3A 127.5(3) . . ?
O21A C2A N1A 116.3(3) . . ?
C2A C3A C31A 123.6(3) . . ?
C4A C3A C2A 118.4(4) . . ?
C4A C3A C31A 118.0(3) . . ?
C3A C4A H4A 118.6 . . ?
C3A C4A C5A 122.8(4) . . ?
C5A C4A H4A 118.6 . . ?
C4A C5A H5A 120.9 . . ?
C6A C5A C4A 118.3(3) . . ?
C6A C5A H5A 120.9 . . ?
C5A C6A C61A 124.3(3) . . ?
N1A C6A C5A 118.8(3) . . ?
N1A C6A C61A 116.8(3) . . ?
O31A C31A C3A 119.6(3) . . ?
O32A C31A C3A 118.3(3) . . ?
O32A C31A O31A 122.0(3) . . ?
C6A C61A H61A 109.5 . . ?
C6A C61A H61B 109.5 . . ?
C6A C61A H61C 109.5 . . ?
H61A C61A H61B 109.5 . . ?
H61A C61A H61C 109.5 . . ?
H61B C61A H61C 109.5 . . ?
O21A Cu1 O21A 180.0 3_767 . ?
O21A Cu1 O31A 86.29(10) . 3_767 ?
O21A Cu1 O31A 86.29(10) 3_767 . ?
O21A Cu1 O31A 93.71(10) 3_767 3_767 ?
O21A Cu1 O31A 93.72(10) . . ?
O31A Cu1 O31A 180.0 3_767 . ?
C2A N1A H1A 117.3 . . ?
C6A N1A C2A 125.5(3) . . ?
C6A N1A H1A 117.3 . . ?
C2A O21A Cu1 125.0(2) . . ?
C31A O31A Cu1 129.6(2) . . ?
H1WA O1W H1WB 109.5 . . ?
H2WA O2W H2WB 104.5 . . ?
H3WA O3W H3WB 104.5 . . ?

loop_
_geom_bond_atom_site_label_1
_geom_bond_atom_site_label_2
_geom_bond_distance
_geom_bond_site_symmetry_2
_geom_bond_publ_flag
C2A C3A 1.419(5) . ?
C2A N1A 1.370(5) . ?
C2A O21A 1.276(4) . ?
C3A C4A 1.377(5) . ?
C3A C31A 1.491(5) . ?
C4A H4A 0.9500 . ?
C4A C5A 1.393(5) . ?
C5A H5A 0.9500 . ?
C5A C6A 1.367(5) . ?
C6A C61A 1.501(5) . ?
C6A N1A 1.351(5) . ?
C31A O31A 1.288(4) . ?
C31A O32A 1.239(4) . ?
C61A H61A 0.9800 . ?
C61A H61B 0.9800 . ?
C61A H61C 0.9800 . ?
Cu1 O21A 1.924(3) . ?
Cu1 O21A 1.924(3) 3_767 ?
Cu1 O31A 1.931(2) 3_767 ?
Cu1 O31A 1.931(2) . ?
Cu1 O32A 2.680(3) 3_667 ?
Cu1 O32A 2.680(3) 1_655 ?
N1A H1A 0.8800 . ?
O1W H1WA 0.8700 . ?
O1W H1WB 0.8701 . ?
O2W H2WA 0.8691 . ?
O2W H2WB 0.8700 . ?
O3W H3WA 0.8697 . ?
O3W H3WB 0.8701 . ?

loop_
_geom_hbond_atom_site_label_D
_geom_hbond_atom_site_label_H
_geom_hbond_atom_site_label_A
_geom_hbond_distance_DH
_geom_hbond_distance_HA
_geom_hbond_distance_DA
_geom_hbond_angle_DHA
_geom_hbond_site_symmetry_A
_geom_hbond_publ_flag
N1A H1A O1W 0.88 1.86 2.736(4) 173.3 1_655 yes
O1W H1WA O3W 0.87 1.99 2.812(4) 157.8 4_465 yes
O1W H1WB O2W 0.87 1.97 2.732(4) 145.3 . yes
O2W H2WA O31A 0.87 1.93 2.789(4) 170.5 3_667 yes
O2W H2WB O3W 0.87 2.02 2.865(4) 162.7 . yes
O3W H3WA O32A 0.87 1.93 2.780(4) 166.6 3_667 yes
O3W H3WB O2W 0.87 2.05 2.917(4) 173.9 1_655 yes

loop_
_geom_torsion_atom_site_label_1
_geom_torsion_atom_site_label_2
_geom_torsion_atom_site_label_3
_geom_torsion_atom_site_label_4
_geom_torsion
_geom_torsion_site_symmetry_1
_geom_torsion_site_symmetry_2
_geom_torsion_site_symmetry_3
_geom_torsion_site_symmetry_4
_geom_torsion_publ_flag
C2A C3A C4A C5A -2.5(6) . . . . ?
C2A C3A C31A O31A 8.4(5) . . . . ?
C2A C3A C31A O32A -171.8(4) . . . . ?
C3A C2A N1A C6A 0.7(5) . . . . ?
C3A C2A O21A Cu1 -5.0(5) . . . . ?
C3A C4A C5A C6A 2.1(6) . . . . ?
C3A C31A O31A Cu1 -12.3(5) . . . . ?
C4A C3A C31A O31A -172.2(3) . . . . ?
C4A C3A C31A O32A 7.6(5) . . . . ?
C4A C5A C6A C61A 178.0(4) . . . . ?
C4A C5A C6A N1A -0.2(5) . . . . ?
C5A C6A N1A C2A -1.1(6) . . . . ?
C31A C3A C4A C5A 178.1(3) . . . . ?
C61A C6A N1A C2A -179.6(3) . . . . ?
N1A C2A C3A C4A 1.1(5) . . . . ?
N1A C2A C3A C31A -179.6(3) . . . . ?
N1A C2A O21A Cu1 175.1(2) . . . . ?
O21A C2A C3A C4A -178.8(4) . . . . ?
O21A C2A C3A C31A 0.6(6) . . . . ?
O21A C2A N1A C6A -179.4(3) . . . . ?
O32A C31A O31A Cu1 167.8(3) . . . . ?
